data_1502425
loop_
_publ_author_name
'Dong, Shunxi'
'Liu, Xiaohua'
'Zhang, Yulong'
'Lin, Lili'
'Feng, Xiaoming'

_publ_section_title
;
 Asymmetric synthesis of 3,4-diaminochroman-2-ones promoted by guanidine
 and bisguanidium salt.
;
_journal_issue 19
_journal_name_full 'Organic letters'
_journal_page_first 5060
_journal_page_last 5063
_journal_paper_doi 10.1021/ol2018888
_journal_volume 13
_journal_year 2011
_chemical_absolute_configuration ad
_chemical_formula_moiety 'C29 H24 N2 O3'
_chemical_formula_sum 'C29 H24 N2 O3'
_chemical_formula_weight 448.50
_chemical_name_systematic
; 
 ? 
;
_space_group_IT_number 19
_symmetry_cell_setting orthorhombic
_symmetry_space_group_name_Hall 'P 2ac 2ab'
_symmetry_space_group_name_H-M 'P 21 21 21'
_atom_sites_solution_hydrogens geom
_atom_sites_solution_primary direct
_atom_sites_solution_secondary difmap
_audit_creation_method SHELXL-97
_cell_angle_alpha 90.00
_cell_angle_beta 90.00
_cell_angle_gamma 90.00
_cell_formula_units_Z 4
_cell_length_a 9.768(2)
_cell_length_b 10.747(2)
_cell_length_c 22.023(4)
_cell_measurement_reflns_used 11532
_cell_measurement_temperature 173(2)
_cell_measurement_theta_max 27.48
_cell_measurement_theta_min 2.17
_cell_volume 2311.9(8)
_computing_cell_refinement 'Rapid Auto(Rigaku 2001)'
_computing_data_collection 'Rapid Auto(Rigaku 2001)'
_computing_data_reduction 'Rapid Auto(Rigaku 2001)'
_computing_molecular_graphics
;
 Mercury: visualization and analysis of crystal structures, C. F. Macrae,
 P. R. Edgington, P. McCabe, E. Pidcock, G. P. Shields, R. Taylor,
 M. Towler and J. van de Streek, J. Appl. Cryst., 39, 453-457, 2006.
;
_computing_publication_material 'SHELX-97 (Sheldrick, 1997)'
_computing_structure_refinement 'SHELXL-97 (Sheldrick, 1997)'
_computing_structure_solution 'SHELXS-97 (Sheldrick, 1990)'
_diffrn_ambient_temperature 173(2)
_diffrn_measured_fraction_theta_full 0.995
_diffrn_measured_fraction_theta_max 0.995
_diffrn_measurement_device_type 'Rigaku raxis Rapid IP Area Detector'
_diffrn_measurement_method '\w scans'
_diffrn_radiation_monochromator graphite
_diffrn_radiation_source 'rotating anode'
_diffrn_radiation_type CuK\a
_diffrn_radiation_wavelength 1.54178
_diffrn_reflns_av_R_equivalents 0.0317
_diffrn_reflns_av_sigmaI/netI 0.0261
_diffrn_reflns_limit_h_max 11
_diffrn_reflns_limit_h_min -11
_diffrn_reflns_limit_k_max 12
_diffrn_reflns_limit_k_min -12
_diffrn_reflns_limit_l_max 26
_diffrn_reflns_limit_l_min -25
_diffrn_reflns_number 16330
_diffrn_reflns_theta_full 68.15
_diffrn_reflns_theta_max 68.15
_diffrn_reflns_theta_min 4.01
_exptl_absorpt_coefficient_mu 0.671
_exptl_absorpt_correction_T_max 0.8123
_exptl_absorpt_correction_T_min 0.6080
_exptl_absorpt_correction_type multi-scan
_exptl_absorpt_process_details 'ABSCOR by T. Higashi, March, 2001'
_exptl_crystal_colour colorless
_exptl_crystal_density_diffrn 1.288
_exptl_crystal_density_method 'not measured'
_exptl_crystal_description block
_exptl_crystal_F_000 944
_exptl_crystal_size_max 0.82
_exptl_crystal_size_mid 0.54
_exptl_crystal_size_min 0.32
_refine_diff_density_max 0.178
_refine_diff_density_min -0.103
_refine_diff_density_rms 0.028
_refine_ls_abs_structure_details 'Flack H D (1983), Acta Cryst. A39, 876-881'
_refine_ls_abs_structure_Flack -0.06(19)
_refine_ls_extinction_coef 0.0060(2)
_refine_ls_extinction_expression Fc^*^=kFc[1+0.001xFc^2^\l^3^/sin(2\q)]^-1/4^
_refine_ls_extinction_method SHELXL
_refine_ls_goodness_of_fit_ref 1.091
_refine_ls_hydrogen_treatment constr
_refine_ls_matrix_type full
_refine_ls_number_parameters 308
_refine_ls_number_reflns 4140
_refine_ls_number_restraints 0
_refine_ls_restrained_S_all 1.091
_refine_ls_R_factor_all 0.0306
_refine_ls_R_factor_gt 0.0290
_refine_ls_shift/su_max 0.003
_refine_ls_shift/su_mean 0.000
_refine_ls_structure_factor_coef Fsqd
_refine_ls_weighting_details 'calc w=1/[\s^2^(Fo^2^)+(0.0204P)^2^+0.5659P] where P=(Fo^2^+2Fc^2^)/3'
_refine_ls_weighting_scheme calc
_refine_ls_wR_factor_gt 0.0654
_refine_ls_wR_factor_ref 0.0694
_reflns_number_gt 3985
_reflns_number_total 4140
_reflns_threshold_expression >2sigma(I)
_cod_data_source_file ol2018888_si_002.cif
_cod_data_source_block a
_cod_original_cell_volume 2312.1(8)
_cod_original_sg_symbol_H-M P2(1)2(1)2(1)
_cod_database_code 1502425

loop_
_symmetry_equiv_pos_as_xyz
'x, y, z'
'-x+1/2, -y, z+1/2'
'-x, y+1/2, -z+1/2'
'x+1/2, -y+1/2, -z'

loop_
_atom_site_label
_atom_site_type_symbol
_atom_site_fract_x
_atom_site_fract_y
_atom_site_fract_z
_atom_site_U_iso_or_equiv
_atom_site_adp_type
_atom_site_occupancy
_atom_site_symmetry_multiplicity
_atom_site_calc_flag
_atom_site_refinement_flags
O1 O 0.59305(12) 0.84943(10) 0.93513(5) 0.0330(3) Uani 1 1 d .
O2 O 0.37555(12) 0.81835(10) 0.95645(5) 0.0364(3) Uani 1 1 d .
O3 O 0.37802(12) 1.16954(10) 1.09386(5) 0.0347(3) Uani 1 1 d .
N1 N 0.35815(13) 0.98691(12) 1.04299(6) 0.0296(3) Uani 1 1 d .
H1 H 0.3030 0.9235 1.0341 0.036 Uiso 1 1 d R
N2 N 0.60648(15) 0.86467(12) 1.08522(6) 0.0329(3) Uani 1 1 d .
H2 H 0.6582 0.8042 1.0698 0.039 Uiso 1 1 d R
C1 C 0.71882(17) 0.90536(14) 0.95037(7) 0.0298(3) Uani 1 1 d .
C2 C 0.82295(19) 0.89307(16) 0.90858(8) 0.0372(4) Uani 1 1 d .
H2A H 0.8081 0.8510 0.8712 0.045 Uiso 1 1 calc R
C3 C 0.94979(19) 0.94347(17) 0.92234(8) 0.0416(4) Uani 1 1 d .
H3A H 1.0229 0.9362 0.8941 0.050 Uiso 1 1 calc R
C4 C 0.97066(19) 1.00422(18) 0.97687(8) 0.0414(4) Uani 1 1 d .
H4A H 1.0581 1.0378 0.9862 0.050 Uiso 1 1 calc R
C5 C 0.86380(17) 1.01610(16) 1.01798(7) 0.0345(4) Uani 1 1 d .
H5A H 0.8786 1.0582 1.0553 0.041 Uiso 1 1 calc R
C6 C 0.73566(17) 0.96724(14) 1.00511(7) 0.0286(3) Uani 1 1 d .
C7 C 0.61439(16) 0.97640(14) 1.04731(6) 0.0278(3) Uani 1 1 d .
H7A H 0.6252 1.0512 1.0739 0.033 Uiso 1 1 calc R
C8 C 0.48360(16) 0.99175(14) 1.00759(7) 0.0267(3) Uani 1 1 d .
C9 C 0.47659(17) 0.87935(15) 0.96555(7) 0.0289(4) Uani 1 1 d .
C10 C 0.49364(17) 1.11288(15) 0.96858(7) 0.0288(3) Uani 1 1 d .
H10A H 0.4780 1.1856 0.9953 0.035 Uiso 1 1 calc R
H10B H 0.5877 1.1197 0.9521 0.035 Uiso 1 1 calc R
C11 C 0.39351(16) 1.11842(14) 0.91656(7) 0.0270(3) Uani 1 1 d .
C12 C 0.26743(16) 1.17650(15) 0.92266(8) 0.0320(4) Uani 1 1 d .
H12A H 0.2429 1.2120 0.9606 0.038 Uiso 1 1 calc R
C13 C 0.17648(18) 1.18380(16) 0.87445(8) 0.0388(4) Uani 1 1 d .
H13A H 0.0908 1.2243 0.8795 0.047 Uiso 1 1 calc R
C14 C 0.21081(19) 1.13206(17) 0.81913(8) 0.0420(4) Uani 1 1 d .
H14A H 0.1492 1.1376 0.7859 0.050 Uiso 1 1 calc R
C15 C 0.33537(19) 1.07199(17) 0.81228(8) 0.0391(4) Uani 1 1 d .
H15A H 0.3584 1.0349 0.7745 0.047 Uiso 1 1 calc R
C16 C 0.42627(17) 1.06591(15) 0.86040(7) 0.0327(4) Uani 1 1 d .
H16A H 0.5120 1.0255 0.8552 0.039 Uiso 1 1 calc R
C17 C 0.31541(16) 1.07239(14) 1.08387(7) 0.0281(3) Uani 1 1 d .
C18 C 0.18597(16) 1.04176(14) 1.11710(7) 0.0275(3) Uani 1 1 d .
C19 C 0.11105(17) 1.13857(15) 1.14261(7) 0.0310(4) Uani 1 1 d .
H19A H 0.1415 1.2220 1.1380 0.037 Uiso 1 1 calc R
C20 C -0.00813(17) 1.11383(17) 1.17478(7) 0.0350(4) Uani 1 1 d .
H20A H -0.0588 1.1804 1.1921 0.042 Uiso 1 1 calc R
C21 C -0.05337(17) 0.99285(17) 1.18173(7) 0.0364(4) Uani 1 1 d .
H21A H -0.1349 0.9763 1.2038 0.044 Uiso 1 1 calc R
C22 C 0.02028(19) 0.89593(17) 1.15651(8) 0.0384(4) Uani 1 1 d .
H22A H -0.0108 0.8127 1.1612 0.046 Uiso 1 1 calc R
C23 C 0.13937(18) 0.92014(15) 1.12441(7) 0.0338(4) Uani 1 1 d .
H23A H 0.1897 0.8532 1.1072 0.041 Uiso 1 1 calc R
C24 C 0.61534(16) 0.86992(15) 1.14900(7) 0.0285(3) Uani 1 1 d .
C25 C 0.66646(18) 0.76634(16) 1.17962(7) 0.0351(4) Uani 1 1 d .
H25A H 0.6948 0.6953 1.1572 0.042 Uiso 1 1 calc R
C26 C 0.67638(19) 0.76584(18) 1.24223(8) 0.0406(4) Uani 1 1 d .
H26A H 0.7097 0.6939 1.2625 0.049 Uiso 1 1 calc R
C27 C 0.63820(18) 0.86936(19) 1.27575(7) 0.0422(5) Uani 1 1 d .
H27A H 0.6464 0.8695 1.3187 0.051 Uiso 1 1 calc R
C28 C 0.58800(18) 0.97213(18) 1.24551(7) 0.0387(4) Uani 1 1 d .
H28A H 0.5624 1.0437 1.2681 0.046 Uiso 1 1 calc R
C29 C 0.57408(16) 0.97324(16) 1.18262(7) 0.0325(4) Uani 1 1 d .
H29A H 0.5367 1.0439 1.1627 0.039 Uiso 1 1 calc R

loop_
_atom_site_aniso_label
_atom_site_aniso_U_11
_atom_site_aniso_U_22
_atom_site_aniso_U_33
_atom_site_aniso_U_23
_atom_site_aniso_U_13
_atom_site_aniso_U_12
O1 0.0367(7) 0.0292(6) 0.0332(6) -0.0073(5) 0.0045(5) -0.0020(5)
O2 0.0396(7) 0.0326(6) 0.0369(6) -0.0038(5) 0.0003(5) -0.0089(6)
O3 0.0308(6) 0.0304(6) 0.0429(6) -0.0074(5) 0.0023(5) -0.0053(5)
N1 0.0289(7) 0.0265(7) 0.0335(7) -0.0033(6) 0.0027(6) -0.0051(6)
N2 0.0437(8) 0.0283(7) 0.0267(7) 0.0017(5) -0.0015(6) 0.0009(6)
C1 0.0331(9) 0.0254(8) 0.0309(8) 0.0017(6) -0.0001(7) 0.0003(7)
C2 0.0432(10) 0.0318(8) 0.0367(9) -0.0001(7) 0.0101(8) 0.0019(8)
C3 0.0377(10) 0.0434(10) 0.0436(10) 0.0050(8) 0.0126(8) 0.0056(8)
C4 0.0303(9) 0.0466(11) 0.0473(10) 0.0083(9) 0.0015(8) -0.0007(9)
C5 0.0332(9) 0.0365(9) 0.0339(8) 0.0042(7) -0.0041(7) 0.0005(8)
C6 0.0320(9) 0.0261(8) 0.0278(7) 0.0043(6) -0.0013(6) 0.0046(7)
C7 0.0327(8) 0.0259(7) 0.0246(7) 0.0007(6) 0.0002(7) -0.0015(7)
C8 0.0285(8) 0.0249(8) 0.0267(7) -0.0004(6) 0.0021(6) -0.0022(7)
C9 0.0348(9) 0.0254(8) 0.0263(8) 0.0008(6) 0.0005(7) -0.0029(7)
C10 0.0295(9) 0.0263(8) 0.0306(8) 0.0020(6) 0.0001(7) -0.0015(7)
C11 0.0261(8) 0.0232(7) 0.0316(8) 0.0038(6) 0.0014(7) -0.0033(7)
C12 0.0304(9) 0.0281(8) 0.0375(8) 0.0001(7) 0.0043(7) -0.0003(7)
C13 0.0269(9) 0.0378(9) 0.0518(10) 0.0054(8) 0.0000(8) 0.0011(8)
C14 0.0368(10) 0.0455(10) 0.0438(10) 0.0076(8) -0.0123(8) -0.0082(8)
C15 0.0448(11) 0.0408(9) 0.0319(8) -0.0003(7) -0.0014(8) -0.0030(8)
C16 0.0317(9) 0.0334(8) 0.0329(8) 0.0021(7) 0.0028(7) 0.0031(7)
C17 0.0270(8) 0.0275(8) 0.0299(7) -0.0017(6) -0.0052(6) -0.0004(7)
C18 0.0257(8) 0.0299(8) 0.0268(7) -0.0019(6) -0.0039(6) -0.0010(7)
C19 0.0297(9) 0.0312(8) 0.0321(8) -0.0023(6) -0.0051(7) 0.0036(7)
C20 0.0279(9) 0.0419(9) 0.0352(9) -0.0051(8) -0.0008(7) 0.0081(8)
C21 0.0263(9) 0.0513(10) 0.0317(8) -0.0025(8) 0.0009(7) -0.0037(8)
C22 0.0394(10) 0.0367(9) 0.0392(9) -0.0035(8) 0.0052(8) -0.0099(8)
C23 0.0344(10) 0.0306(8) 0.0365(8) -0.0055(7) 0.0042(7) -0.0025(8)
C24 0.0236(8) 0.0350(8) 0.0270(7) 0.0051(7) -0.0001(6) -0.0059(7)
C25 0.0362(9) 0.0347(9) 0.0345(8) 0.0041(7) -0.0044(7) -0.0028(8)
C26 0.0382(10) 0.0458(11) 0.0376(9) 0.0140(8) -0.0057(8) -0.0038(9)
C27 0.0367(10) 0.0639(12) 0.0261(8) 0.0085(8) 0.0020(7) -0.0005(9)
C28 0.0333(10) 0.0533(11) 0.0297(8) -0.0008(8) 0.0071(7) 0.0016(9)
C29 0.0281(8) 0.0411(9) 0.0283(8) 0.0038(7) 0.0038(7) 0.0002(7)

loop_
_atom_type_symbol
_atom_type_description
_atom_type_scat_dispersion_real
_atom_type_scat_dispersion_imag
_atom_type_scat_source
C C 0.0181 0.0091 'International Tables Vol C Tables 4.2.6.8 and 6.1.1.4'
H H 0.0000 0.0000 'International Tables Vol C Tables 4.2.6.8 and 6.1.1.4'
N N 0.0311 0.0180 'International Tables Vol C Tables 4.2.6.8 and 6.1.1.4'
O O 0.0492 0.0322 'International Tables Vol C Tables 4.2.6.8 and 6.1.1.4'

loop_
_geom_angle_atom_site_label_1
_geom_angle_atom_site_label_2
_geom_angle_atom_site_label_3
_geom_angle
C9 O1 C1 120.79(12)
C17 N1 C8 126.38(13)
C17 N1 H1 118.6
C8 N1 H1 114.8
C24 N2 C7 122.18(13)
C24 N2 H2 112.0
C7 N2 H2 110.6
C2 C1 C6 122.61(16)
C2 C1 O1 116.35(14)
C6 C1 O1 121.02(14)
C1 C2 C3 118.46(16)
C1 C2 H2A 120.8
C3 C2 H2A 120.8
C4 C3 C2 120.44(16)
C4 C3 H3A 119.8
C2 C3 H3A 119.8
C3 C4 C5 119.96(17)
C3 C4 H4A 120.0
C5 C4 H4A 120.0
C6 C5 C4 120.72(16)
C6 C5 H5A 119.6
C4 C5 H5A 119.6
C5 C6 C1 117.80(15)
C5 C6 C7 123.93(14)
C1 C6 C7 118.27(14)
N2 C7 C6 109.82(12)
N2 C7 C8 111.34(12)
C6 C7 C8 107.76(11)
N2 C7 H7A 109.3
C6 C7 H7A 109.3
C8 C7 H7A 109.3
N1 C8 C9 105.06(13)
N1 C8 C7 112.74(12)
C9 C8 C7 107.11(12)
N1 C8 C10 112.19(13)
C9 C8 C10 109.23(12)
C7 C8 C10 110.22(12)
O2 C9 O1 118.45(14)
O2 C9 C8 124.80(15)
O1 C9 C8 116.72(14)
C11 C10 C8 114.20(13)
C11 C10 H10A 108.7
C8 C10 H10A 108.7
C11 C10 H10B 108.7
C8 C10 H10B 108.7
H10A C10 H10B 107.6
C12 C11 C16 118.11(15)
C12 C11 C10 121.33(14)
C16 C11 C10 120.56(14)
C13 C12 C11 121.33(16)
C13 C12 H12A 119.3
C11 C12 H12A 119.3
C14 C13 C12 119.82(16)
C14 C13 H13A 120.1
C12 C13 H13A 120.1
C13 C14 C15 119.81(17)
C13 C14 H14A 120.1
C15 C14 H14A 120.1
C16 C15 C14 120.13(16)
C16 C15 H15A 119.9
C14 C15 H15A 119.9
C15 C16 C11 120.79(16)
C15 C16 H16A 119.6
C11 C16 H16A 119.6
O3 C17 N1 122.83(15)
O3 C17 C18 121.27(14)
N1 C17 C18 115.89(13)
C19 C18 C23 118.89(15)
C19 C18 C17 118.51(14)
C23 C18 C17 122.58(14)
C20 C19 C18 120.27(16)
C20 C19 H19A 119.9
C18 C19 H19A 119.9
C21 C20 C19 120.33(15)
C21 C20 H20A 119.8
C19 C20 H20A 119.8
C20 C21 C22 119.87(16)
C20 C21 H21A 120.1
C22 C21 H21A 120.1
C21 C22 C23 120.02(16)
C21 C22 H22A 120.0
C23 C22 H22A 120.0
C22 C23 C18 120.61(15)
C22 C23 H23A 119.7
C18 C23 H23A 119.7
C29 C24 C25 118.86(14)
C29 C24 N2 122.94(14)
C25 C24 N2 118.20(15)
C26 C25 C24 120.72(17)
C26 C25 H25A 119.6
C24 C25 H25A 119.6
C25 C26 C27 120.61(17)
C25 C26 H26A 119.7
C27 C26 H26A 119.7
C28 C27 C26 118.75(15)
C28 C27 H27A 120.6
C26 C27 H27A 120.6
C27 C28 C29 121.46(17)
C27 C28 H28A 119.3
C29 C28 H28A 119.3
C28 C29 C24 119.57(16)
C28 C29 H29A 120.2
C24 C29 H29A 120.2

loop_
_geom_bond_atom_site_label_1
_geom_bond_atom_site_label_2
_geom_bond_distance
O1 C9 1.3588(19)
O1 C1 1.4083(19)
O2 C9 1.202(2)
O3 C17 1.2299(19)
N1 C17 1.3524(19)
N1 C8 1.4534(19)
N1 H1 0.8900
N2 C24 1.4085(19)
N2 C7 1.4645(18)
N2 H2 0.8900
C1 C2 1.378(2)
C1 C6 1.387(2)
C2 C3 1.386(3)
C2 H2A 0.9500
C3 C4 1.382(3)
C3 H3A 0.9500
C4 C5 1.388(2)
C4 H4A 0.9500
C5 C6 1.387(2)
C5 H5A 0.9500
C6 C7 1.509(2)
C7 C8 1.557(2)
C7 H7A 1.0000
C8 C9 1.524(2)
C8 C10 1.563(2)
C10 C11 1.508(2)
C10 H10A 0.9900
C10 H10B 0.9900
C11 C12 1.387(2)
C11 C16 1.397(2)
C12 C13 1.387(2)
C12 H12A 0.9500
C13 C14 1.381(3)
C13 H13A 0.9500
C14 C15 1.386(3)
C14 H14A 0.9500
C15 C16 1.384(2)
C15 H15A 0.9500
C16 H16A 0.9500
C17 C18 1.497(2)
C18 C19 1.391(2)
C18 C23 1.393(2)
C19 C20 1.388(2)
C19 H19A 0.9500
C20 C21 1.382(2)
C20 H20A 0.9500
C21 C22 1.382(2)
C21 H21A 0.9500
C22 C23 1.386(2)
C22 H22A 0.9500
C23 H23A 0.9500
C24 C29 1.394(2)
C24 C25 1.394(2)
C25 C26 1.382(2)
C25 H25A 0.9500
C26 C27 1.386(3)
C26 H26A 0.9500
C27 C28 1.380(3)
C27 H27A 0.9500
C28 C29 1.392(2)
C28 H28A 0.9500
C29 H29A 0.9500

loop_
_geom_torsion_atom_site_label_1
_geom_torsion_atom_site_label_2
_geom_torsion_atom_site_label_3
_geom_torsion_atom_site_label_4
_geom_torsion
C9 O1 C1 C2 -164.75(14)
C9 O1 C1 C6 16.3(2)
C6 C1 C2 C3 0.8(2)
O1 C1 C2 C3 -178.17(14)
C1 C2 C3 C4 0.2(3)
C2 C3 C4 C5 -0.6(3)
C3 C4 C5 C6 0.2(3)
C4 C5 C6 C1 0.7(2)
C4 C5 C6 C7 -179.92(15)
C2 C1 C6 C5 -1.2(2)
O1 C1 C6 C5 177.70(14)
C2 C1 C6 C7 179.38(14)
O1 C1 C6 C7 -1.7(2)
C24 N2 C7 C6 119.16(16)
C24 N2 C7 C8 -121.57(15)
C5 C6 C7 N2 -93.85(18)
C1 C6 C7 N2 85.54(16)
C5 C6 C7 C8 144.71(15)
C1 C6 C7 C8 -35.90(18)
C17 N1 C8 C9 -175.69(14)
C17 N1 C8 C7 68.01(19)
C17 N1 C8 C10 -57.13(19)
N2 C7 C8 N1 52.72(16)
C6 C7 C8 N1 173.21(13)
N2 C7 C8 C9 -62.35(15)
C6 C7 C8 C9 58.14(15)
N2 C7 C8 C10 178.92(12)
C6 C7 C8 C10 -60.58(15)
C1 O1 C9 O2 -170.63(14)
C1 O1 C9 C8 11.2(2)
N1 C8 C9 O2 13.5(2)
C7 C8 C9 O2 133.65(16)
C10 C8 C9 O2 -106.98(18)
N1 C8 C9 O1 -168.46(13)
C7 C8 C9 O1 -48.35(17)
C10 C8 C9 O1 71.02(17)
N1 C8 C10 C11 -69.73(17)
C9 C8 C10 C11 46.33(18)
C7 C8 C10 C11 163.75(13)
C8 C10 C11 C12 93.88(17)
C8 C10 C11 C16 -86.80(18)
C16 C11 C12 C13 -0.7(2)
C10 C11 C12 C13 178.67(15)
C11 C12 C13 C14 0.3(3)
C12 C13 C14 C15 0.7(3)
C13 C14 C15 C16 -1.2(3)
C14 C15 C16 C11 0.8(3)
C12 C11 C16 C15 0.1(2)
C10 C11 C16 C15 -179.25(15)
C8 N1 C17 O3 3.3(2)
C8 N1 C17 C18 -176.48(13)
O3 C17 C18 C19 22.6(2)
N1 C17 C18 C19 -157.67(14)
O3 C17 C18 C23 -156.13(16)
N1 C17 C18 C23 23.6(2)
C23 C18 C19 C20 0.0(2)
C17 C18 C19 C20 -178.76(14)
C18 C19 C20 C21 0.0(2)
C19 C20 C21 C22 -0.1(2)
C20 C21 C22 C23 0.1(3)
C21 C22 C23 C18 -0.1(3)
C19 C18 C23 C22 0.1(2)
C17 C18 C23 C22 178.77(15)
C7 N2 C24 C29 28.5(2)
C7 N2 C24 C25 -152.21(15)
C29 C24 C25 C26 -0.1(3)
N2 C24 C25 C26 -179.44(16)
C24 C25 C26 C27 -1.3(3)
C25 C26 C27 C28 1.1(3)
C26 C27 C28 C29 0.6(3)
C27 C28 C29 C24 -1.9(3)
C25 C24 C29 C28 1.7(2)
N2 C24 C29 C28 -179.02(16)
